data_7118327
loop_
_publ_author_name
'Puttreddy, Rakesh'
'Jur\<cek, Ond\<rej'
'Bhowmik, Sandip'
'M\"akel\"a, Toni'
'Rissanen, Kari'

_publ_section_title
;
 Very strong (-)N-X(+)(-)O-N(+) halogen bonds.
;
_journal_issue 11
_journal_name_full 'Chemical communications (Cambridge, England)'
_journal_page_first 2338
_journal_page_last 2341
_journal_paper_doi 10.1039/c5cc09487a
_journal_volume 52
_journal_year 2016
_chemical_formula_moiety 'C18 H13 I N2 O4 S'
_chemical_formula_sum 'C18 H13 I N2 O4 S'
_chemical_formula_weight 480.26
_space_group_crystal_system monoclinic
_space_group_IT_number 14
_space_group_name_Hall '-P 2ybc'
_space_group_name_H-M_alt 'P 1 21/c 1'
_symmetry_space_group_name_Hall '-P 2ybc'
_symmetry_space_group_name_H-M 'P 1 21/c 1'
_atom_sites_solution_hydrogens geom
_audit_creation_date 2015-08-09
_audit_creation_method
;
Olex2 1.2
(compiled 2015.01.26 svn.r3150 for OlexSys, GUI svn.r4998)
;
_audit_update_record
;
2015-09-21 deposited with the CCDC.
2015-12-15 downloaded from the CCDC.
;
_cell_angle_alpha 90
_cell_angle_beta 106.71(3)
_cell_angle_gamma 90
_cell_formula_units_Z 4
_cell_length_a 12.277(3)
_cell_length_b 10.283(2)
_cell_length_c 14.972(3)
_cell_measurement_temperature 170
_cell_volume 1810.3(7)
_computing_molecular_graphics 'Olex2 (Dolomanov et al., 2009)'
_computing_publication_material 'Olex2 (Dolomanov et al., 2009)'
_computing_structure_refinement 'ShelXL (Sheldrick, 2008)'
_diffrn_ambient_temperature 170
_diffrn_measured_fraction_theta_full 1.000
_diffrn_measured_fraction_theta_max 1.000
_diffrn_measurement_device_type 'Bruker APEX-II CCD'
_diffrn_measurement_method '\w scans'
_diffrn_radiation_monochromator graphite
_diffrn_radiation_type MoK\a
_diffrn_radiation_wavelength 0.71073
_diffrn_reflns_av_R_equivalents 0.0636
_diffrn_reflns_av_unetI/netI 0.0564
_diffrn_reflns_laue_measured_fraction_full 1.000
_diffrn_reflns_laue_measured_fraction_max 1.000
_diffrn_reflns_limit_h_max 14
_diffrn_reflns_limit_h_min -14
_diffrn_reflns_limit_k_max 11
_diffrn_reflns_limit_k_min -12
_diffrn_reflns_limit_l_max 17
_diffrn_reflns_limit_l_min -17
_diffrn_reflns_number 16159
_diffrn_reflns_point_group_measured_fraction_full 1.000
_diffrn_reflns_point_group_measured_fraction_max 1.000
_diffrn_reflns_theta_full 25.248
_diffrn_reflns_theta_max 25.248
_diffrn_reflns_theta_min 1.732
_diffrn_standards_number 0
_exptl_absorpt_coefficient_mu 1.910
_exptl_absorpt_correction_T_max 0.7453
_exptl_absorpt_correction_T_min 0.5817
_exptl_absorpt_correction_type multi-scan
_exptl_absorpt_process_details
;
SADABS-2012/1 (Bruker,2012) was used for absorption correction.
wR2(int) was 0.0784 before and 0.0636 after correction.
The Ratio of minimum to maximum transmission is 0.7805.
The \l/2 correction factor is 0.0015.
;
_exptl_crystal_colour colourless
_exptl_crystal_colour_primary colourless
_exptl_crystal_density_diffrn 1.762
_exptl_crystal_description block
_exptl_crystal_F_000 944
_exptl_crystal_size_max 0.22
_exptl_crystal_size_mid 0.17
_exptl_crystal_size_min 0.13
_refine_diff_density_max 0.468
_refine_diff_density_min -0.321
_refine_diff_density_rms 0.073
_refine_ls_extinction_method none
_refine_ls_goodness_of_fit_ref 1.010
_refine_ls_hydrogen_treatment constr
_refine_ls_matrix_type full
_refine_ls_number_parameters 235
_refine_ls_number_reflns 3276
_refine_ls_number_restraints 0
_refine_ls_restrained_S_all 1.010
_refine_ls_R_factor_all 0.0785
_refine_ls_R_factor_gt 0.0392
_refine_ls_shift/su_max 0.000
_refine_ls_shift/su_mean 0.000
_refine_ls_structure_factor_coef Fsqd
_refine_ls_weighting_details 'w=1/[\s^2^(Fo^2^)+(0.0151P)^2^+2.1819P] where P=(Fo^2^+2Fc^2^)/3'
_refine_ls_weighting_scheme calc
_refine_ls_wR_factor_gt 0.0637
_refine_ls_wR_factor_ref 0.0734
_reflns_Friedel_coverage 0.000
_reflns_number_gt 2144
_reflns_number_total 3276
_reflns_threshold_expression 'I > 2\s(I)'
_cod_data_source_file c5cc09487a2.cif
_cod_data_source_block 3_NISac
_cod_depositor_comments 'Adding full bibliography for 7118322--7118329.cif.'
_cod_database_code 7118327
_shelx_space_group_comment
;
The symmetry employed for this shelxl refinement is uniquely defined
by the following loop, which should always be used as a source of
symmetry information in preference to the above space-group names.
They are only intended as comments.
;
_olex2_refinement_description
;
1. Fixed Uiso
 At 1.2 times of:
  All C(H) groups
2.a Aromatic/amide H refined with riding coordinates:
 C1(H1), C2(H2), C4(H4), C5(H5), C7(H7), C8(H8), C9(H9), C10(H10), C11(H11),
 C15(H15), C16(H16), C17(H17), C18(H18)
;
_shelx_shelxl_version_number 2014/7
_olex2_submission_special_instructions 'No special instructions were received'

loop_
_space_group_symop_operation_xyz
'x, y, z'
'-x, y+1/2, -z+1/2'
'-x, -y, -z'
'x, -y-1/2, z-1/2'

loop_
_atom_site_label
_atom_site_type_symbol
_atom_site_fract_x
_atom_site_fract_y
_atom_site_fract_z
_atom_site_U_iso_or_equiv
_atom_site_adp_type
_atom_site_occupancy
_atom_site_site_symmetry_order
_atom_site_calc_flag
_atom_site_refinement_flags_posn
I1 I 0.18396(3) 0.12157(3) 0.15788(2) 0.05913(13) Uani 1 1 d .
S1 S 0.40300(12) -0.07289(13) 0.19487(8) 0.0624(4) Uani 1 1 d .
O1 O 0.0816(3) 0.2820(3) 0.2068(2) 0.0680(10) Uani 1 1 d .
O2 O 0.2064(3) -0.0158(3) -0.0417(2) 0.0724(10) Uani 1 1 d .
O3 O 0.4662(3) 0.0346(4) 0.2430(2) 0.0791(11) Uani 1 1 d .
O4 O 0.3750(4) -0.1723(4) 0.2503(2) 0.0876(12) Uani 1 1 d .
N1 N 0.0200(3) 0.2389(4) 0.2622(3) 0.0573(11) Uani 1 1 d .
N2 N 0.2870(3) -0.0210(4) 0.1165(2) 0.0570(11) Uani 1 1 d .
C1 C -0.0648(4) 0.1519(5) 0.2303(4) 0.0628(14) Uani 1 1 d .
H1 H -0.0805 0.1198 0.1684 0.075 Uiso 1 1 calc R
C2 C -0.1273(4) 0.1103(5) 0.2854(3) 0.0611(13) Uani 1 1 d .
H2 H -0.1869 0.0496 0.2614 0.073 Uiso 1 1 calc R
C3 C -0.1063(4) 0.1546(5) 0.3775(3) 0.0556(13) Uani 1 1 d .
C4 C -0.0202(5) 0.2459(5) 0.4060(4) 0.0672(15) Uani 1 1 d .
H4 H -0.0049 0.2822 0.4667 0.081 Uiso 1 1 calc R
C5 C 0.0432(5) 0.2851(5) 0.3494(4) 0.0670(15) Uani 1 1 d .
H5 H 0.1038 0.3450 0.3719 0.080 Uiso 1 1 calc R
C6 C -0.1733(4) 0.1110(5) 0.4389(3) 0.0582(13) Uani 1 1 d .
C7 C -0.2869(5) 0.0766(5) 0.4044(4) 0.0629(14) Uani 1 1 d .
H7 H -0.3222 0.0789 0.3390 0.075 Uiso 1 1 calc R
C8 C -0.3488(5) 0.0395(5) 0.4626(4) 0.0707(15) Uani 1 1 d .
H8 H -0.4265 0.0162 0.4375 0.085 Uiso 1 1 calc R
C9 C -0.2994(5) 0.0357(5) 0.5573(4) 0.0752(16) Uani 1 1 d .
H9 H -0.3430 0.0121 0.5979 0.090 Uiso 1 1 calc R
C10 C -0.1860(6) 0.0663(6) 0.5927(4) 0.0809(17) Uani 1 1 d .
H10 H -0.1508 0.0607 0.6580 0.097 Uiso 1 1 calc R
C11 C -0.1229(5) 0.1048(5) 0.5351(4) 0.0739(16) Uani 1 1 d .
H11 H -0.0451 0.1273 0.5607 0.089 Uiso 1 1 calc R
C12 C 0.2843(4) -0.0486(5) 0.0257(3) 0.0560(13) Uani 1 1 d .
C13 C 0.3885(4) -0.1167(4) 0.0227(3) 0.0521(12) Uani 1 1 d .
C14 C 0.4634(4) -0.1354(5) 0.1112(3) 0.0549(12) Uani 1 1 d .
C15 C 0.5691(5) -0.1904(5) 0.1246(4) 0.0702(15) Uani 1 1 d .
H15 H 0.6191 -0.2030 0.1855 0.084 Uiso 1 1 calc R
C16 C 0.6000(5) -0.2267(5) 0.0459(4) 0.0722(15) Uani 1 1 d .
H16 H 0.6730 -0.2632 0.0526 0.087 Uiso 1 1 calc R
C17 C 0.5250(5) -0.2102(5) -0.0423(4) 0.0709(15) Uani 1 1 d .
H17 H 0.5471 -0.2370 -0.0953 0.085 Uiso 1 1 calc R
C18 C 0.4203(5) -0.1562(5) -0.0547(3) 0.0629(14) Uani 1 1 d .
H18 H 0.3697 -0.1459 -0.1156 0.076 Uiso 1 1 calc R

loop_
_atom_site_aniso_label
_atom_site_aniso_U_11
_atom_site_aniso_U_22
_atom_site_aniso_U_33
_atom_site_aniso_U_23
_atom_site_aniso_U_13
_atom_site_aniso_U_12
I1 0.0599(2) 0.0623(2) 0.04561(18) -0.00021(17) -0.00004(14) -0.00053(19)
S1 0.0717(9) 0.0674(9) 0.0360(6) 0.0025(6) -0.0039(6) 0.0086(7)
O1 0.071(2) 0.059(2) 0.070(2) -0.0023(18) 0.015(2) 0.0029(18)
O2 0.076(2) 0.077(3) 0.0450(19) -0.0061(18) -0.0134(19) 0.006(2)
O3 0.078(3) 0.085(3) 0.054(2) -0.0219(19) -0.0132(18) 0.003(2)
O4 0.121(3) 0.087(3) 0.054(2) 0.024(2) 0.024(2) 0.018(2)
N1 0.054(3) 0.050(3) 0.059(3) -0.004(2) 0.004(2) 0.005(2)
N2 0.060(3) 0.063(3) 0.038(2) -0.0045(19) -0.0013(19) 0.007(2)
C1 0.059(3) 0.064(4) 0.056(3) -0.012(3) 0.001(3) -0.005(3)
C2 0.054(3) 0.060(3) 0.057(3) -0.011(3) -0.004(3) -0.003(3)
C3 0.054(3) 0.053(3) 0.049(3) -0.008(2) -0.003(2) 0.007(2)
C4 0.065(4) 0.072(4) 0.057(3) -0.020(3) 0.005(3) -0.006(3)
C5 0.061(4) 0.063(4) 0.063(3) -0.019(3) -0.002(3) -0.005(3)
C6 0.063(3) 0.048(3) 0.055(3) -0.007(3) 0.004(3) 0.002(3)
C7 0.066(4) 0.055(3) 0.055(3) -0.003(3) -0.002(3) 0.002(3)
C8 0.063(4) 0.068(4) 0.075(4) -0.002(3) 0.010(3) 0.000(3)
C9 0.093(5) 0.057(4) 0.080(4) -0.008(3) 0.033(4) -0.008(3)
C10 0.101(5) 0.076(4) 0.055(3) -0.003(3) 0.005(4) -0.012(4)
C11 0.079(4) 0.073(4) 0.057(3) -0.001(3) -0.001(3) -0.004(3)
C12 0.069(4) 0.045(3) 0.042(3) -0.004(2) -0.004(3) -0.008(3)
C13 0.069(3) 0.040(3) 0.040(2) 0.000(2) 0.004(2) -0.002(3)
C14 0.061(3) 0.050(3) 0.044(3) 0.005(2) -0.001(2) 0.006(3)
C15 0.074(4) 0.061(3) 0.061(3) 0.009(3) -0.003(3) 0.010(3)
C16 0.076(4) 0.051(3) 0.088(4) -0.003(3) 0.019(4) 0.006(3)
C17 0.094(5) 0.055(3) 0.068(4) -0.002(3) 0.030(3) 0.001(3)
C18 0.085(4) 0.051(3) 0.046(3) -0.004(2) 0.007(3) 0.001(3)

loop_
_atom_type_symbol
_atom_type_description
_atom_type_scat_dispersion_real
_atom_type_scat_dispersion_imag
_atom_type_scat_source
C C 0.0033 0.0016 'International Tables Vol C Tables 4.2.6.8 and 6.1.1.4'
H H 0.0000 0.0000 'International Tables Vol C Tables 4.2.6.8 and 6.1.1.4'
I I -0.4742 1.8119 'International Tables Vol C Tables 4.2.6.8 and 6.1.1.4'
N N 0.0061 0.0033 'International Tables Vol C Tables 4.2.6.8 and 6.1.1.4'
O O 0.0106 0.0060 'International Tables Vol C Tables 4.2.6.8 and 6.1.1.4'
S S 0.1246 0.1234 'International Tables Vol C Tables 4.2.6.8 and 6.1.1.4'

loop_
_geom_angle_atom_site_label_1
_geom_angle_atom_site_label_2
_geom_angle_atom_site_label_3
_geom_angle
N2 I1 O1 176.86(13)
O3 S1 N2 110.0(2)
O3 S1 C14 111.5(2)
O4 S1 O3 116.9(2)
O4 S1 N2 110.1(2)
O4 S1 C14 112.2(2)
N2 S1 C14 93.8(2)
N1 O1 I1 114.3(3)
O1 N1 C1 120.7(4)
C5 N1 O1 118.9(4)
C5 N1 C1 120.3(5)
S1 N2 I1 118.42(19)
C12 N2 I1 125.3(3)
C12 N2 S1 113.9(3)
N1 C1 H1 119.7
C2 C1 N1 120.6(5)
C2 C1 H1 119.7
C1 C2 H2 119.3
C1 C2 C3 121.4(5)
C3 C2 H2 119.3
C2 C3 C6 122.5(4)
C4 C3 C2 115.5(5)
C4 C3 C6 121.9(4)
C3 C4 H4 119.0
C5 C4 C3 121.9(5)
C5 C4 H4 119.0
N1 C5 C4 120.0(5)
N1 C5 H5 120.0
C4 C5 H5 120.0
C7 C6 C3 121.9(4)
C7 C6 C11 118.2(5)
C11 C6 C3 119.8(5)
C6 C7 H7 119.4
C8 C7 C6 121.2(5)
C8 C7 H7 119.4
C7 C8 H8 119.8
C7 C8 C9 120.3(5)
C9 C8 H8 119.8
C8 C9 H9 120.4
C8 C9 C10 119.3(5)
C10 C9 H9 120.4
C9 C10 H10 119.5
C11 C10 C9 121.0(5)
C11 C10 H10 119.5
C6 C11 H11 120.0
C10 C11 C6 119.9(5)
C10 C11 H11 120.0
O2 C12 N2 123.2(5)
O2 C12 C13 126.0(4)
N2 C12 C13 110.7(4)
C14 C13 C12 112.3(4)
C18 C13 C12 128.5(4)
C18 C13 C14 119.2(5)
C13 C14 S1 109.3(4)
C15 C14 S1 128.4(4)
C15 C14 C13 122.2(5)
C14 C15 H15 121.2
C14 C15 C16 117.5(5)
C16 C15 H15 121.2
C15 C16 H16 119.8
C17 C16 C15 120.5(5)
C17 C16 H16 119.8
C16 C17 H17 119.3
C18 C17 C16 121.4(5)
C18 C17 H17 119.3
C13 C18 H18 120.4
C17 C18 C13 119.2(5)
C17 C18 H18 120.4

loop_
_geom_bond_atom_site_label_1
_geom_bond_atom_site_label_2
_geom_bond_distance
I1 O1 2.317(3)
I1 N2 2.141(4)
S1 O3 1.421(4)
S1 O4 1.420(4)
S1 N2 1.652(4)
S1 C14 1.752(5)
O1 N1 1.348(5)
O2 C12 1.221(5)
N1 C1 1.352(6)
N1 C5 1.340(6)
N2 C12 1.380(5)
C1 H1 0.9500
C1 C2 1.348(7)
C2 H2 0.9500
C2 C3 1.404(6)
C3 C4 1.385(7)
C3 C6 1.470(7)
C4 H4 0.9500
C4 C5 1.366(7)
C5 H5 0.9500
C6 C7 1.386(7)
C6 C11 1.396(7)
C7 H7 0.9500
C7 C8 1.366(7)
C8 H8 0.9500
C8 C9 1.373(7)
C9 H9 0.9500
C9 C10 1.376(8)
C10 H10 0.9500
C10 C11 1.373(7)
C11 H11 0.9500
C12 C13 1.471(7)
C13 C14 1.392(6)
C13 C18 1.385(6)
C14 C15 1.376(7)
C15 H15 0.9500
C15 C16 1.390(7)
C16 H16 0.9500
C16 C17 1.386(7)
C17 H17 0.9500
C17 C18 1.363(7)
C18 H18 0.9500

loop_
_geom_torsion_atom_site_label_1
_geom_torsion_atom_site_label_2
_geom_torsion_atom_site_label_3
_geom_torsion_atom_site_label_4
_geom_torsion
I1 O1 N1 C1 -62.5(5)
I1 O1 N1 C5 118.3(4)
I1 N2 C12 O2 -16.8(7)
I1 N2 C12 C13 161.0(3)
S1 N2 C12 O2 -178.6(4)
S1 N2 C12 C13 -0.8(5)
S1 C14 C15 C16 -176.6(4)
O1 N1 C1 C2 -179.1(4)
O1 N1 C5 C4 178.1(4)
O2 C12 C13 C14 177.3(5)
O2 C12 C13 C18 0.6(8)
O3 S1 N2 I1 -47.3(3)
O3 S1 N2 C12 115.9(4)
O3 S1 C14 C13 -114.8(4)
O3 S1 C14 C15 62.5(5)
O4 S1 N2 I1 82.9(3)
O4 S1 N2 C12 -113.9(4)
O4 S1 C14 C13 111.9(4)
O4 S1 C14 C15 -70.7(5)
N1 C1 C2 C3 -0.5(8)
N2 S1 C14 C13 -1.6(4)
N2 S1 C14 C15 175.8(5)
N2 C12 C13 C14 -0.4(6)
N2 C12 C13 C18 -177.2(5)
C1 N1 C5 C4 -1.1(7)
C1 C2 C3 C4 1.9(7)
C1 C2 C3 C6 179.9(5)
C2 C3 C4 C5 -3.0(8)
C2 C3 C6 C7 -30.8(7)
C2 C3 C6 C11 149.9(5)
C3 C4 C5 N1 2.7(8)
C3 C6 C7 C8 -178.3(5)
C3 C6 C11 C10 178.8(5)
C4 C3 C6 C7 147.0(5)
C4 C3 C6 C11 -32.2(7)
C5 N1 C1 C2 0.1(7)
C6 C3 C4 C5 179.0(5)
C6 C7 C8 C9 0.1(8)
C7 C6 C11 C10 -0.4(8)
C7 C8 C9 C10 -1.7(8)
C8 C9 C10 C11 2.3(9)
C9 C10 C11 C6 -1.2(9)
C11 C6 C7 C8 1.0(8)
C12 C13 C14 S1 1.4(5)
C12 C13 C14 C15 -176.2(5)
C12 C13 C18 C17 175.3(5)
C13 C14 C15 C16 0.4(8)
C14 S1 N2 I1 -161.8(2)
C14 S1 N2 C12 1.4(4)
C14 C13 C18 C17 -1.3(7)
C14 C15 C16 C17 -1.4(8)
C15 C16 C17 C18 1.1(8)
C16 C17 C18 C13 0.3(8)
C18 C13 C14 S1 178.5(4)
C18 C13 C14 C15 0.9(8)
